data_7128980
loop_
_publ_author_name
'Liang, Qiuming'
'Hayashi, Kasumi'
'li, Longfei longfei'
'Song, Datong'

_publ_section_title
;
 Dioxygenation of unprotected mesoionic N&#x2011;heterocyclic olefins
;
_journal_name_full 'Chemical Communications'
_journal_paper_doi 10.1039/D1CC04695K
_journal_year 2021
_chemical_formula_sum 'C19 H21 N3 O2'
_chemical_formula_weight 323.39
_space_group_crystal_system triclinic
_space_group_IT_number 2
_space_group_name_Hall '-P 1'
_space_group_name_H-M_alt 'P -1'
_atom_sites_solution_hydrogens geom
_audit_creation_method SHELXL-2016/6
_audit_update_record
;
2021-08-19 deposited with the CCDC.	2021-09-22 downloaded from the CCDC.
;
_cell_angle_alpha 96.293(19)
_cell_angle_beta 90.202(18)
_cell_angle_gamma 99.553(18)
_cell_formula_units_Z 2
_cell_length_a 7.554(5)
_cell_length_b 7.800(5)
_cell_length_c 15.305(10)
_cell_measurement_reflns_used 16545
_cell_measurement_temperature 150(2)
_cell_measurement_theta_max 27.464
_cell_measurement_theta_min 2.735
_cell_volume 883.7(10)
_computing_structure_refinement 'SHELXL-2016/6 (Sheldrick, 2016)'
_computing_structure_solution 'SHELXT 2014/5 (Sheldrick, 2014)'
_diffrn_ambient_temperature 150(2)
_diffrn_measured_fraction_theta_full 0.994
_diffrn_measured_fraction_theta_max 0.986
_diffrn_measurement_device_type 'Bruker Kappa Photon II'
_diffrn_measurement_method 'omega and phi scans'
_diffrn_radiation_type MoK\a
_diffrn_radiation_wavelength 0.71073
_diffrn_reflns_av_R_equivalents 0.0779
_diffrn_reflns_av_unetI/netI 0.1033
_diffrn_reflns_Laue_measured_fraction_full 0.994
_diffrn_reflns_Laue_measured_fraction_max 0.986
_diffrn_reflns_limit_h_max 9
_diffrn_reflns_limit_h_min -8
_diffrn_reflns_limit_k_max 10
_diffrn_reflns_limit_k_min -10
_diffrn_reflns_limit_l_max 19
_diffrn_reflns_limit_l_min -19
_diffrn_reflns_number 16545
_diffrn_reflns_point_group_measured_fraction_full 0.994
_diffrn_reflns_point_group_measured_fraction_max 0.986
_diffrn_reflns_theta_full 25.242
_diffrn_reflns_theta_max 27.464
_diffrn_reflns_theta_min 2.735
_exptl_absorpt_coefficient_mu 0.080
_exptl_absorpt_correction_T_max 0.7455
_exptl_absorpt_correction_T_min 0.6116
_exptl_absorpt_correction_type multi-scan
_exptl_absorpt_process_details
;
 SADABS 2016/2: Krause, L., Herbst-Irmer, R., Sheldrick G.M. & Stalke D.,
 J. Appl. Cryst. 48 (2015) 3-10
;
_exptl_crystal_colour colorless
_exptl_crystal_density_diffrn 1.215
_exptl_crystal_description plate
_exptl_crystal_F_000 344
_exptl_crystal_size_max 0.400
_exptl_crystal_size_mid 0.200
_exptl_crystal_size_min 0.050
_refine_diff_density_max 0.231
_refine_diff_density_min -0.235
_refine_diff_density_rms 0.064
_refine_ls_extinction_coef 0.062(7)
_refine_ls_extinction_expression Fc^*^=kFc[1+0.001xFc^2^\l^3^/sin(2\q)]^-1/4^
_refine_ls_extinction_method 'SHELXL-2016/6 (Sheldrick 2016)'
_refine_ls_goodness_of_fit_ref 1.006
_refine_ls_hydrogen_treatment constr
_refine_ls_matrix_type full
_refine_ls_number_parameters 232
_refine_ls_number_reflns 3976
_refine_ls_number_restraints 0
_refine_ls_restrained_S_all 1.006
_refine_ls_R_factor_all 0.1375
_refine_ls_R_factor_gt 0.0607
_refine_ls_shift/su_max 0.001
_refine_ls_shift/su_mean 0.000
_refine_ls_structure_factor_coef Fsqd
_refine_ls_weighting_details 'w=1/[\s^2^(Fo^2^)+(0.0722P)^2^] where P=(Fo^2^+2Fc^2^)/3'
_refine_ls_weighting_scheme calc
_refine_ls_wR_factor_gt 0.1322
_refine_ls_wR_factor_ref 0.1583
_reflns_Friedel_coverage 0.000
_reflns_number_gt 2090
_reflns_number_total 3976
_reflns_threshold_expression 'I > 2\s(I)'
_cod_data_source_file d1cc04695k2.cif
_cod_data_source_block wl419
_cod_database_code 7128980
_shelx_shelxl_version_number 2016/6
_shelx_space_group_comment
;
The symmetry employed for this shelxl refinement is uniquely defined
by the following loop, which should always be used as a source of
symmetry information in preference to the above space-group names.
They are only intended as comments.
;
_shelx_estimated_absorpt_t_min 0.969
_shelx_estimated_absorpt_t_max 0.996

loop_
_space_group_symop_operation_xyz
'x, y, z'
'-x, -y, -z'

loop_
_atom_site_label
_atom_site_type_symbol
_atom_site_fract_x
_atom_site_fract_y
_atom_site_fract_z
_atom_site_U_iso_or_equiv
_atom_site_adp_type
_atom_site_occupancy
_atom_site_site_symmetry_order
_atom_site_calc_flag
_atom_site_refinement_flags_posn
_atom_site_refinement_flags_adp
_atom_site_refinement_flags_occupancy
_atom_site_disorder_assembly
_atom_site_disorder_group
C1 C 0.5665(3) 0.0556(3) 0.20553(14) 0.0387(6) Uani 1 1 d . . . . .
H1A H 0.659629 0.145109 0.230202 0.046 Uiso 1 1 calc R U . . .
O1 O 0.4999(2) 0.2278(2) 0.37140(10) 0.0545(5) Uani 1 1 d . . . . .
N1 N 0.8005(2) 0.8709(2) 0.39726(11) 0.0357(5) Uani 1 1 d . . . . .
C2 C 0.5808(3) -0.0225(3) 0.12100(14) 0.0426(6) Uani 1 1 d . . . . .
H2A H 0.683962 0.013527 0.088021 0.051 Uiso 1 1 calc R U . . .
N2 N 0.8875(2) 0.8017(2) 0.33241(11) 0.0371(5) Uani 1 1 d . . . . .
O2 O 0.298(5) -0.009(2) 0.3940(9) 0.060(5) Uani 0.50(8) 1 d . . P A 1
O2A O 0.256(3) 0.050(8) 0.3867(13) 0.078(8) Uani 0.50(8) 1 d . . P A 2
C3 C 0.4470(3) -0.1518(3) 0.08411(14) 0.0421(6) Uani 1 1 d . . . . .
H3A H 0.456919 -0.203925 0.025647 0.051 Uiso 1 1 calc R U . . .
N3 N 0.8203(2) 0.6328(2) 0.32638(10) 0.0326(4) Uani 1 1 d . . . . .
C4 C 0.2982(3) -0.2055(3) 0.13244(14) 0.0441(6) Uani 1 1 d . . . . .
H4A H 0.205428 -0.295014 0.107462 0.053 Uiso 1 1 calc R U . . .
C5 C 0.2848(3) -0.1290(3) 0.21682(14) 0.0442(6) Uani 1 1 d . . . . .
H5A H 0.182879 -0.167811 0.250070 0.053 Uiso 1 1 calc R U . . .
C6 C 0.4172(3) 0.0041(3) 0.25458(13) 0.0357(5) Uani 1 1 d . . . . .
C7 C 0.3956(3) 0.0889(3) 0.34641(14) 0.0445(6) Uani 1 1 d . . . . .
C8 C 0.6792(3) 0.7519(3) 0.43196(14) 0.0428(6) Uani 1 1 d . . . . .
H8A H 0.601201 0.772842 0.479029 0.051 Uiso 1 1 calc R U . . .
C9 C 0.6916(3) 0.5954(3) 0.38569(13) 0.0399(6) Uani 1 1 d . . . . .
H9A H 0.624342 0.484121 0.393396 0.048 Uiso 1 1 calc R U . . .
C10 C 0.8999(3) 0.5177(2) 0.26364(13) 0.0316(5) Uani 1 1 d . . . . .
C11 C 1.0555(3) 0.4611(3) 0.28884(13) 0.0356(5) Uani 1 1 d . . . . .
C12 C 1.1338(3) 0.3577(3) 0.22570(14) 0.0416(6) Uani 1 1 d . . . . .
H12A H 1.238914 0.314743 0.241117 0.050 Uiso 1 1 calc R U . . .
C13 C 1.0638(3) 0.3152(3) 0.14135(14) 0.0387(6) Uani 1 1 d . . . . .
C14 C 0.9089(3) 0.3754(3) 0.11957(13) 0.0373(6) Uani 1 1 d . . . . .
H14A H 0.861175 0.347170 0.061289 0.045 Uiso 1 1 calc R U . . .
C15 C 0.8211(3) 0.4755(3) 0.18002(13) 0.0351(5) Uani 1 1 d . . . . .
C16 C 1.1401(3) 0.5134(3) 0.37879(14) 0.0519(7) Uani 1 1 d . . . . .
H16A H 1.233188 0.442775 0.387440 0.078 Uiso 1 1 calc R U . . .
H16B H 1.048105 0.494276 0.423319 0.078 Uiso 1 1 calc R U . . .
H16C H 1.194048 0.637478 0.384336 0.078 Uiso 1 1 calc R U . . .
C17 C 1.1578(4) 0.2094(3) 0.07317(16) 0.0592(7) Uani 1 1 d . . . . .
H17A H 1.101349 0.207899 0.015278 0.089 Uiso 1 1 calc R U . . .
H17B H 1.148225 0.089370 0.088286 0.089 Uiso 1 1 calc R U . . .
H17C H 1.284678 0.262292 0.071755 0.089 Uiso 1 1 calc R U . . .
C18 C 0.6493(3) 0.5340(3) 0.15760(16) 0.0565(7) Uani 1 1 d . . . . .
H18A H 0.657164 0.658735 0.177811 0.085 Uiso 1 1 calc R U . . .
H18B H 0.549623 0.466760 0.186540 0.085 Uiso 1 1 calc R U . . .
H18C H 0.628565 0.514904 0.093769 0.085 Uiso 1 1 calc R U . . .
C19 C 0.8457(3) 1.0608(3) 0.42344(15) 0.0468(6) Uani 1 1 d . . . . .
H19A H 0.834377 1.084751 0.487205 0.070 Uiso 1 1 calc R U . . .
H19B H 0.763374 1.121022 0.393439 0.070 Uiso 1 1 calc R U . . .
H19C H 0.969309 1.102853 0.407095 0.070 Uiso 1 1 calc R U . . .

loop_
_atom_site_aniso_label
_atom_site_aniso_U_11
_atom_site_aniso_U_22
_atom_site_aniso_U_33
_atom_site_aniso_U_23
_atom_site_aniso_U_13
_atom_site_aniso_U_12
C1 0.0371(14) 0.0386(13) 0.0388(13) 0.0052(10) 0.0064(10) 0.0005(10)
O1 0.0622(12) 0.0437(10) 0.0527(11) -0.0068(8) 0.0102(8) 0.0025(9)
N1 0.0357(11) 0.0364(11) 0.0339(10) -0.0033(8) 0.0015(8) 0.0076(8)
C2 0.0417(15) 0.0452(14) 0.0414(13) 0.0071(11) 0.0131(11) 0.0072(11)
N2 0.0369(11) 0.0353(11) 0.0374(10) -0.0031(8) 0.0046(8) 0.0058(9)
O2 0.073(10) 0.067(6) 0.030(3) -0.001(3) 0.015(4) -0.016(4)
O2A 0.040(5) 0.137(19) 0.039(4) -0.016(7) 0.014(3) -0.020(6)
C3 0.0496(16) 0.0432(14) 0.0332(12) 0.0020(10) 0.0071(11) 0.0085(12)
N3 0.0334(10) 0.0291(10) 0.0329(10) 0.0000(7) 0.0044(8) 0.0008(8)
C4 0.0469(15) 0.0436(14) 0.0388(13) 0.0050(11) -0.0020(11) -0.0012(11)
C5 0.0406(14) 0.0520(15) 0.0361(13) 0.0091(11) 0.0059(10) -0.0064(12)
C6 0.0339(13) 0.0401(13) 0.0333(12) 0.0080(10) 0.0043(9) 0.0037(10)
C7 0.0351(15) 0.0611(17) 0.0349(13) 0.0018(12) 0.0008(11) 0.0030(12)
C8 0.0431(15) 0.0478(15) 0.0370(13) 0.0025(11) 0.0103(11) 0.0077(12)
C9 0.0393(14) 0.0409(14) 0.0370(13) 0.0030(10) 0.0130(10) 0.0003(10)
C10 0.0318(13) 0.0276(12) 0.0327(11) -0.0001(9) 0.0084(9) -0.0003(9)
C11 0.0352(14) 0.0388(13) 0.0323(12) 0.0051(10) 0.0048(10) 0.0045(10)
C12 0.0397(14) 0.0436(14) 0.0431(14) 0.0046(11) 0.0058(11) 0.0116(11)
C13 0.0403(15) 0.0343(13) 0.0388(13) -0.0009(10) 0.0091(10) 0.0020(10)
C14 0.0431(15) 0.0361(13) 0.0290(11) -0.0011(9) 0.0003(10) -0.0011(11)
C15 0.0337(13) 0.0322(12) 0.0370(13) 0.0013(10) 0.0008(10) 0.0001(10)
C16 0.0516(16) 0.0698(18) 0.0362(13) 0.0013(12) -0.0016(11) 0.0189(13)
C17 0.0628(19) 0.0656(18) 0.0478(15) -0.0107(13) 0.0132(13) 0.0177(14)
C18 0.0523(18) 0.0645(18) 0.0524(16) -0.0066(13) -0.0112(13) 0.0177(14)
C19 0.0597(17) 0.0328(13) 0.0451(14) -0.0063(10) -0.0011(12) 0.0062(12)

loop_
_atom_type_symbol
_atom_type_description
_atom_type_scat_dispersion_real
_atom_type_scat_dispersion_imag
_atom_type_scat_source
C C 0.0033 0.0016 'International Tables Vol C Tables 4.2.6.8 and 6.1.1.4'
H H 0.0000 0.0000 'International Tables Vol C Tables 4.2.6.8 and 6.1.1.4'
N N 0.0061 0.0033 'International Tables Vol C Tables 4.2.6.8 and 6.1.1.4'
O O 0.0106 0.0060 'International Tables Vol C Tables 4.2.6.8 and 6.1.1.4'

loop_
_geom_angle_atom_site_label_1
_geom_angle_atom_site_label_2
_geom_angle_atom_site_label_3
_geom_angle
_geom_angle_site_symmetry_1
_geom_angle_site_symmetry_3
_geom_angle_publ_flag
C2 C1 C6 120.4(2) . . ?
N2 N1 C8 112.79(17) . . ?
N2 N1 C19 118.45(17) . . ?
C8 N1 C19 128.76(19) . . ?
C3 C2 C1 120.6(2) . . ?
N1 N2 N3 103.93(16) . . ?
C2 C3 C4 119.6(2) . . ?
N2 N3 C9 112.54(16) . . ?
N2 N3 C10 117.18(16) . . ?
C9 N3 C10 130.15(18) . . ?
C5 C4 C3 119.7(2) . . ?
C4 C5 C6 121.4(2) . . ?
C1 C6 C5 118.2(2) . . ?
C1 C6 C7 121.8(2) . . ?
C5 C6 C7 119.99(19) . . ?
O2A C7 O1 119.3(18) . . ?
O1 C7 O2 127.1(7) . . ?
O2A C7 C6 120.8(11) . . ?
O1 C7 C6 117.5(2) . . ?
O2 C7 C6 113.8(7) . . ?
N1 C8 C9 105.75(19) . . ?
N3 C9 C8 104.97(19) . . ?
C11 C10 C15 123.51(19) . . ?
C11 C10 N3 118.15(19) . . ?
C15 C10 N3 118.3(2) . . ?
C12 C11 C10 116.8(2) . . ?
C12 C11 C16 121.0(2) . . ?
C10 C11 C16 122.2(2) . . ?
C13 C12 C11 122.1(2) . . ?
C12 C13 C14 118.8(2) . . ?
C12 C13 C17 120.5(2) . . ?
C14 C13 C17 120.6(2) . . ?
C13 C14 C15 122.2(2) . . ?
C14 C15 C10 116.6(2) . . ?
C14 C15 C18 122.2(2) . . ?
C10 C15 C18 121.2(2) . . ?

loop_
_geom_bond_atom_site_label_1
_geom_bond_atom_site_label_2
_geom_bond_distance
_geom_bond_site_symmetry_2
_geom_bond_publ_flag
C1 C2 1.381(3) . ?
C1 C6 1.385(3) . ?
O1 C7 1.251(3) . ?
N1 N2 1.309(2) . ?
N1 C8 1.346(3) . ?
N1 C19 1.474(3) . ?
C2 C3 1.375(3) . ?
N2 N3 1.324(2) . ?
O2 C7 1.262(16) . ?
O2A C7 1.234(15) . ?
C3 C4 1.379(3) . ?
N3 C9 1.351(3) . ?
N3 C10 1.443(3) . ?
C4 C5 1.373(3) . ?
C5 C6 1.390(3) . ?
C6 C7 1.508(3) . ?
C8 C9 1.359(3) . ?
C10 C11 1.391(3) . ?
C10 C15 1.392(3) . ?
C11 C12 1.388(3) . ?
C11 C16 1.501(3) . ?
C12 C13 1.378(3) . ?
C13 C14 1.383(3) . ?
C13 C17 1.512(3) . ?
C14 C15 1.387(3) . ?
C15 C18 1.496(3) . ?
